data_7232546
loop_
_publ_author_name
'Mandal, Tripti'
'Dey, Arka'
'Pathak, Sudipta'
'Islam, Md. Maidul'
'Konar, Saugata'
'Ortega-Castro, Joaqu\'in'
'Seth, Saikat Kumar'
'Ray, Partha Pratim'
'Frontera, Antonio'
'Mukhopadhyay, Subrata'

_publ_section_title
;
 Structures, photoresponse properties and DNA binding abilities of
 4-(4-pyridinyl)-2-pyridone salts
;
_journal_issue 17
_journal_name_full 'RSC Advances'
_journal_page_first 9663
_journal_paper_doi 10.1039/C9RA00666D
_journal_volume 9
_journal_year 2019
_chemical_formula_sum 'C14 H16 B F4 N5 O4'
_chemical_formula_weight 405.13
_chemical_name_systematic
;
 ?
;
_space_group_IT_number 14
_symmetry_cell_setting monoclinic
_symmetry_space_group_name_Hall '-P 2ybc'
_symmetry_space_group_name_H-M 'P 1 21/c 1'
_atom_sites_solution_hydrogens geom
_atom_sites_solution_primary direct
_atom_sites_solution_secondary difmap
_audit_creation_method SHELXL-97
_audit_update_record
;
2018-07-22 deposited with the CCDC.    2019-03-20 downloaded from the CCDC.
;
_cell_angle_alpha 90.00
_cell_angle_beta 104.9830(10)
_cell_angle_gamma 90.00
_cell_formula_units_Z 4
_cell_length_a 12.6386(3)
_cell_length_b 12.6389(4)
_cell_length_c 11.2764(3)
_cell_measurement_reflns_used 1830
_cell_measurement_temperature 293(2)
_cell_measurement_theta_max 25.0
_cell_measurement_theta_min 1.5
_cell_volume 1740.03(8)
_computing_cell_refinement 'APEX2(Bruker,2007)and SAINT (Bruker,2007)'
_computing_data_collection 'APEX2 (Bruker, 2007)'
_computing_data_reduction 'SAINT(Bruker,2007)and XPREP(Bruker,2007)'
_computing_molecular_graphics
;    
ORTEP-3 for Windows (Farrugia, 1997), DIAMOND (Brandenburg,
1999) and Mercury (Macrae <i>et al.</i>, 2006)
;
_computing_publication_material 'PLATON (Spek, 2009)'
_computing_structure_refinement 'SHELXL-97 (Sheldrick, 1997)'
_computing_structure_solution 'SHELXS97 (Sheldrick, 2008)'
_diffrn_ambient_temperature 293(2)
_diffrn_measured_fraction_theta_full 0.982
_diffrn_measured_fraction_theta_max 0.982
_diffrn_measurement_device_type 'Bruker SMART APEX II CCD area-detector'
_diffrn_measurement_method '\w and \f'
_diffrn_radiation_monochromator graphite
_diffrn_radiation_source 'fine-focus sealed tube'
_diffrn_radiation_type MoK\a
_diffrn_radiation_wavelength 0.71073
_diffrn_reflns_av_R_equivalents 0.0239
_diffrn_reflns_av_sigmaI/netI 0.0141
_diffrn_reflns_limit_h_max 15
_diffrn_reflns_limit_h_min -15
_diffrn_reflns_limit_k_max 15
_diffrn_reflns_limit_k_min -15
_diffrn_reflns_limit_l_max 13
_diffrn_reflns_limit_l_min -13
_diffrn_reflns_number 22670
_diffrn_reflns_theta_full 25.00
_diffrn_reflns_theta_max 25.00
_diffrn_reflns_theta_min 2.32
_exptl_absorpt_coefficient_mu 0.141
_exptl_absorpt_correction_T_max 0.995
_exptl_absorpt_correction_T_min 0.985
_exptl_absorpt_correction_type multi-scan
_exptl_absorpt_process_details SADABS
_exptl_crystal_colour pale-yellow
_exptl_crystal_density_diffrn 1.546
_exptl_crystal_density_method 'not measured'
_exptl_crystal_description block
_exptl_crystal_F_000 832
_exptl_crystal_size_max 0.18
_exptl_crystal_size_mid 0.09
_exptl_crystal_size_min 0.04
_refine_diff_density_max 0.401
_refine_diff_density_min -0.289
_refine_diff_density_rms 0.040
_refine_ls_extinction_method none
_refine_ls_goodness_of_fit_ref 1.057
_refine_ls_hydrogen_treatment constr
_refine_ls_matrix_type full
_refine_ls_number_parameters 280
_refine_ls_number_reflns 2998
_refine_ls_number_restraints 461
_refine_ls_restrained_S_all 1.005
_refine_ls_R_factor_all 0.0491
_refine_ls_R_factor_gt 0.0428
_refine_ls_shift/su_max 0.000
_refine_ls_shift/su_mean 0.000
_refine_ls_structure_factor_coef Fsqd
_refine_ls_weighting_details 'calc w=1/[\s^2^(Fo^2^)+(0.0605P)^2^+0.7933P] where P=(Fo^2^+2Fc^2^)/3'
_refine_ls_weighting_scheme calc
_refine_ls_wR_factor_gt 0.1130
_refine_ls_wR_factor_ref 0.1185
_reflns_number_gt 2580
_reflns_number_total 2998
_reflns_threshold_expression >2sigma(I)
_cod_data_source_file c9ra00666d2.cif
_cod_data_source_block hbf4-revised
_cod_depositor_comments
;
The following automatic conversions were performed:

'_symmetry_cell_setting' value 'Monoclinic' changed to 'monoclinic'
according to
/home/data/users/saulius/crontab/automatic-downloads/rss-feeds/RSC/lib/dictionaries/cif_core.dic
dictionary named 'cif_core.dic' version 2.4.2 from 2011-04-26.

Automatic conversion script
Id: cif_fix_values 4973 2017-02-22 13:04:09Z antanas 
;
_cod_original_sg_symbol_H-M P21/c
_cod_database_code 7232546

loop_
_symmetry_equiv_pos_as_xyz
'x, y, z'
'-x, y+1/2, -z+1/2'
'-x, -y, -z'
'x, -y-1/2, z-1/2'

loop_
_atom_site_label
_atom_site_type_symbol
_atom_site_fract_x
_atom_site_fract_y
_atom_site_fract_z
_atom_site_U_iso_or_equiv
_atom_site_adp_type
_atom_site_occupancy
_atom_site_symmetry_multiplicity
_atom_site_calc_flag
_atom_site_refinement_flags
_atom_site_disorder_assembly
_atom_site_disorder_group
B1 B 0.0989(2) 0.7117(2) 0.5955(2) 0.0531(6) Uani 1 1 d U . .
F1 F -0.01099(15) 0.72090(19) 0.5461(2) 0.1238(8) Uani 1 1 d U A .
F2 F 0.1310(5) 0.7165(5) 0.4896(4) 0.1029(19) Uani 0.50 1 d PU A 1
F2A F 0.1625(6) 0.7544(6) 0.5392(10) 0.191(4) Uani 0.50 1 d PU A 2
F3 F 0.1417(5) 0.6370(6) 0.6682(7) 0.144(3) Uani 0.50 1 d PU A 1
F3A F 0.1165(5) 0.6018(4) 0.5917(6) 0.1179(19) Uani 0.50 1 d PU A 2
F4 F 0.1379(3) 0.8112(3) 0.6496(4) 0.0930(10) Uani 0.50 1 d PU A 1
F4A F 0.1083(5) 0.7293(6) 0.7135(4) 0.147(2) Uani 0.50 1 d PU A 2
O2 O 0.41759(9) 0.88300(10) 0.60367(11) 0.0365(3) Uani 1 1 d U . .
N2 N 0.47923(10) 0.83134(10) 0.43973(12) 0.0297(3) Uani 1 1 d U . .
O1 O 0.53744(10) 0.78865(10) 0.27062(11) 0.0411(3) Uani 1 1 d U . .
N5 N 0.42340(11) 0.60714(11) 0.36568(13) 0.0359(3) Uani 1 1 d U . .
H5A H 0.4198 0.6188 0.2869 0.054 Uiso 1 1 calc R . .
H5B H 0.4038 0.5407 0.3753 0.054 Uiso 1 1 calc R . .
H5C H 0.4916 0.6178 0.4105 0.054 Uiso 1 1 calc R . .
N1 N 1.00748(12) 1.00745(12) 0.72364(14) 0.0409(4) Uani 1 1 d U . .
H1 H 1.0727 1.0295 0.7576 0.049 Uiso 1 1 calc R . .
C9 C 0.49529(13) 0.87434(12) 0.55755(14) 0.0291(4) Uani 1 1 d U . .
C3 C 0.80199(13) 0.93885(13) 0.61754(14) 0.0295(3) Uani 1 1 d U . .
C7 C 0.66664(13) 0.86231(13) 0.43849(15) 0.0302(4) Uani 1 1 d U . .
C13 C 0.36808(13) 0.79445(13) 0.37662(16) 0.0343(4) Uani 1 1 d U . .
H13A H 0.3575 0.8013 0.2887 0.041 Uiso 1 1 calc R . .
H13B H 0.3146 0.8393 0.4001 0.041 Uiso 1 1 calc R . .
N3 N 0.81254(13) 0.85512(14) 0.31776(15) 0.0486(4) Uani 1 1 d U . .
C6 C 0.68888(13) 0.90148(12) 0.55735(14) 0.0289(3) Uani 1 1 d U . .
C14 C 0.34805(13) 0.68086(14) 0.40646(16) 0.0352(4) Uani 1 1 d U . .
H14A H 0.3583 0.6737 0.4944 0.042 Uiso 1 1 calc R . .
H14B H 0.2729 0.6620 0.3665 0.042 Uiso 1 1 calc R . .
C8 C 0.55979(13) 0.82553(12) 0.37537(15) 0.0302(4) Uani 1 1 d U . .
N4 N 0.63449(15) 0.98961(15) 0.83113(15) 0.0530(5) Uani 1 1 d U . .
C12 C 0.62265(13) 0.95223(14) 0.73593(16) 0.0353(4) Uani 1 1 d U . .
C4 C 0.84555(14) 1.02375(13) 0.56806(15) 0.0339(4) Uani 1 1 d U . .
H4 H 0.8046 1.0574 0.4977 0.041 Uiso 1 1 calc R . .
C10 C 0.60566(13) 0.90740(13) 0.61642(14) 0.0301(4) Uani 1 1 d U . .
C1 C 0.96931(15) 0.92547(16) 0.77257(18) 0.0450(5) Uani 1 1 d U . .
H1A H 1.0130 0.8925 0.8418 0.054 Uiso 1 1 calc R . .
C5 C 0.94928(14) 1.05745(14) 0.62385(17) 0.0389(4) Uani 1 1 d U . .
H5 H 0.9791 1.1149 0.5924 0.047 Uiso 1 1 calc R . .
C2 C 0.86539(15) 0.88906(15) 0.72128(16) 0.0397(4) Uani 1 1 d U . .
H2 H 0.8378 0.8318 0.7556 0.048 Uiso 1 1 calc R . .
C11 C 0.74808(13) 0.85748(14) 0.37270(15) 0.0339(4) Uani 1 1 d U . .
O3 O 0.60655(10) 0.88752(10) 0.07935(12) 0.0434(3) Uani 1 1 d U . .
H3A H 0.6798 0.8838 0.0803 0.065 Uiso 1 1 d R . .
H3B H 0.5981 0.8522 0.1439 0.065 Uiso 1 1 d R . .
O4 O 0.82358(12) 0.57090(17) 0.55647(14) 0.0729(5) Uani 1 1 d U . .
H4A H 0.8070 0.5443 0.4829 0.109 Uiso 1 1 d R . .
H4B H 0.8796 0.6217 0.5411 0.109 Uiso 1 1 d R . .

loop_
_atom_site_aniso_label
_atom_site_aniso_U_11
_atom_site_aniso_U_22
_atom_site_aniso_U_33
_atom_site_aniso_U_23
_atom_site_aniso_U_13
_atom_site_aniso_U_12
B1 0.0452(13) 0.0633(15) 0.0481(13) 0.0084(11) 0.0074(10) 0.0009(11)
F1 0.0601(10) 0.1343(18) 0.1628(19) -0.0064(15) 0.0035(11) 0.0060(10)
F2 0.122(4) 0.128(4) 0.071(2) -0.034(2) 0.046(2) -0.024(3)
F2A 0.115(5) 0.159(6) 0.333(10) 0.171(7) 0.122(7) 0.036(4)
F3 0.106(3) 0.140(5) 0.162(5) 0.114(5) -0.005(4) -0.017(4)
F3A 0.136(5) 0.073(2) 0.150(5) 0.007(3) 0.047(4) 0.039(3)
F4 0.107(3) 0.089(2) 0.084(2) -0.028(2) 0.027(2) -0.025(2)
F4A 0.166(5) 0.173(5) 0.077(3) -0.040(3) -0.015(3) 0.044(4)
O2 0.0294(6) 0.0446(7) 0.0372(6) 0.0046(5) 0.0117(5) 0.0031(5)
N2 0.0259(7) 0.0282(7) 0.0338(7) 0.0006(5) 0.0056(5) -0.0009(5)
O1 0.0389(7) 0.0475(7) 0.0367(7) -0.0121(5) 0.0092(5) -0.0093(6)
N5 0.0347(8) 0.0333(8) 0.0393(8) 0.0004(6) 0.0087(6) -0.0024(6)
N1 0.0262(7) 0.0481(9) 0.0459(9) -0.0066(7) 0.0046(6) -0.0037(6)
C9 0.0302(8) 0.0249(8) 0.0320(8) 0.0064(6) 0.0074(7) 0.0021(6)
C3 0.0299(8) 0.0298(8) 0.0294(8) -0.0039(6) 0.0089(6) -0.0016(7)
C7 0.0293(8) 0.0290(8) 0.0327(8) -0.0006(6) 0.0087(7) -0.0024(6)
C13 0.0258(8) 0.0344(9) 0.0401(9) -0.0010(7) 0.0039(7) 0.0007(7)
N3 0.0378(8) 0.0647(11) 0.0457(9) -0.0145(8) 0.0148(7) -0.0104(8)
C6 0.0311(8) 0.0234(7) 0.0317(8) 0.0031(6) 0.0072(6) -0.0022(6)
C14 0.0274(8) 0.0391(9) 0.0401(9) -0.0021(7) 0.0106(7) -0.0047(7)
C8 0.0315(8) 0.0254(8) 0.0332(8) -0.0003(6) 0.0073(7) -0.0016(6)
N4 0.0583(11) 0.0645(11) 0.0390(9) -0.0107(8) 0.0175(8) -0.0184(9)
C12 0.0332(9) 0.0390(9) 0.0352(9) 0.0016(7) 0.0113(7) -0.0070(7)
C4 0.0330(8) 0.0355(9) 0.0329(8) 0.0024(7) 0.0078(7) -0.0032(7)
C10 0.0319(8) 0.0290(8) 0.0295(8) 0.0024(6) 0.0080(6) -0.0030(6)
C1 0.0368(10) 0.0518(11) 0.0413(10) 0.0050(9) 0.0008(8) 0.0054(8)
C5 0.0334(9) 0.0378(9) 0.0465(10) -0.0007(8) 0.0120(8) -0.0060(7)
C2 0.0389(9) 0.0393(10) 0.0389(9) 0.0082(7) 0.0066(8) -0.0014(8)
C11 0.0304(8) 0.0378(9) 0.0322(8) -0.0064(7) 0.0058(7) -0.0054(7)
O3 0.0396(7) 0.0448(7) 0.0426(7) 0.0025(6) 0.0049(5) 0.0011(6)
O4 0.0467(9) 0.1197(15) 0.0475(9) -0.0054(9) 0.0039(7) 0.0013(9)

loop_
_atom_type_symbol
_atom_type_description
_atom_type_scat_dispersion_real
_atom_type_scat_dispersion_imag
_atom_type_scat_source
C C 0.0033 0.0016 'International Tables Vol C Tables 4.2.6.8 and 6.1.1.4'
H H 0.0000 0.0000 'International Tables Vol C Tables 4.2.6.8 and 6.1.1.4'
N N 0.0061 0.0033 'International Tables Vol C Tables 4.2.6.8 and 6.1.1.4'
O O 0.0106 0.0060 'International Tables Vol C Tables 4.2.6.8 and 6.1.1.4'
B B 0.0013 0.0007 'International Tables Vol C Tables 4.2.6.8 and 6.1.1.4'
F F 0.0171 0.0103 'International Tables Vol C Tables 4.2.6.8 and 6.1.1.4'

loop_
_geom_angle_atom_site_label_1
_geom_angle_atom_site_label_2
_geom_angle_atom_site_label_3
_geom_angle
F2A B1 F3 114.8(5)
F2A B1 F4A 121.9(6)
F3 B1 F4A 64.2(4)
F2A B1 F2 33.7(5)
F3 B1 F2 115.2(5)
F4A B1 F2 155.1(5)
F2A B1 F1 118.1(4)
F3 B1 F1 123.0(3)
F4A B1 F1 102.3(3)
F2 B1 F1 98.1(3)
F2A B1 F3A 106.3(5)
F3 B1 F3A 41.0(4)
F4A B1 F3A 102.8(4)
F2 B1 F3A 86.2(4)
F1 B1 F3A 103.0(3)
F2A B1 F4 69.2(5)
F3 B1 F4 109.6(4)
F4A B1 F4 59.4(3)
F2 B1 F4 100.8(3)
F1 B1 F4 107.6(3)
F3A B1 F4 147.2(4)
C8 N2 C9 124.54(13)
C8 N2 C13 117.61(13)
C9 N2 C13 117.78(13)
C1 N1 C5 122.83(15)
O2 C9 N2 120.01(14)
O2 C9 C10 124.23(15)
N2 C9 C10 115.75(14)
C2 C3 C4 119.19(15)
C2 C3 C6 121.13(15)
C4 C3 C6 119.68(14)
C6 C7 C11 121.86(14)
C6 C7 C8 121.70(15)
C11 C7 C8 116.44(14)
N2 C13 C14 112.71(13)
C10 C6 C7 119.64(15)
C10 C6 C3 121.45(14)
C7 C6 C3 118.90(14)
N5 C14 C13 111.64(14)
O1 C8 N2 120.04(14)
O1 C8 C7 123.52(15)
N2 C8 C7 116.44(14)
N4 C12 C10 178.6(2)
C5 C4 C3 119.26(16)
C6 C10 C12 121.91(15)
C6 C10 C9 121.81(15)
C12 C10 C9 116.18(14)
N1 C1 C2 120.01(17)
N1 C5 C4 119.65(16)
C1 C2 C3 119.04(17)
N3 C11 C7 178.5(2)

loop_
_geom_bond_atom_site_label_1
_geom_bond_atom_site_label_2
_geom_bond_distance
B1 F2A 1.266(6)
B1 F3 1.276(5)
B1 F4A 1.324(5)
B1 F2 1.357(5)
B1 F1 1.362(3)
B1 F3A 1.408(5)
B1 F4 1.429(4)
O2 C9 1.2292(19)
N2 C8 1.397(2)
N2 C9 1.401(2)
N2 C13 1.477(2)
O1 C8 1.233(2)
N5 C14 1.488(2)
N1 C1 1.322(3)
N1 C5 1.334(2)
C9 C10 1.443(2)
C3 C2 1.386(2)
C3 C4 1.387(2)
C3 C6 1.492(2)
C7 C6 1.388(2)
C7 C11 1.417(2)
C7 C8 1.432(2)
C13 C14 1.511(2)
N3 C11 1.144(2)
C6 C10 1.385(2)
N4 C12 1.147(2)
C12 C10 1.426(2)
C4 C5 1.367(2)
C1 C2 1.371(3)
